data_7132573
loop_
_publ_author_name
'Nakate, Ashwini K.'
'Kataria, Priyanka'
'Sambherao, Pooja I.'
'Krishna, Gamidi Rama'
'Kontham, Ravindar'

_publ_section_title
;
 Divergent access to polycyclic spiro- and fused-<i>N</i>,O-ketals through
 Bi(OTf)<sub>3</sub>-catalyzed [4+2]-annulation of cyclic
 <i>N</i>-sulfonyl ketimines and alkynols.
;
_journal_issue 9
_journal_name_full 'Chemical communications (Cambridge, England)'
_journal_page_first 1144
_journal_page_last 1147
_journal_paper_doi 10.1039/d3cc05599j
_journal_volume 60
_journal_year 2024
_chemical_formula_sum 'C25 H23 N O3 S'
_chemical_formula_weight 417.50
_space_group_crystal_system monoclinic
_space_group_IT_number 14
_space_group_name_Hall '-P 2yn'
_space_group_name_H-M_alt 'P 1 21/n 1'
_atom_sites_solution_hydrogens geom
_audit_creation_method SHELXL-2014/7
_audit_update_record
;
2022-07-08 deposited with the CCDC.	2023-12-27 downloaded from the CCDC.
;
_cell_angle_alpha 90
_cell_angle_beta 93.352(3)
_cell_angle_gamma 90
_cell_formula_units_Z 4
_cell_length_a 10.9271(10)
_cell_length_b 16.5749(17)
_cell_length_c 10.9904(10)
_cell_measurement_reflns_used 9822
_cell_measurement_temperature 100(2)
_cell_measurement_theta_max 27.49
_cell_measurement_theta_min 2.46
_cell_volume 1987.1(3)
_computing_cell_refinement 'Bruker SAINT'
_computing_data_collection 'Bruker APEX3'
_computing_data_reduction 'Bruker SAINT'
_computing_molecular_graphics 'Bruker SHELXTL'
_computing_publication_material 'Bruker SHELXTL'
_computing_structure_refinement 'SHELXL-2014/7 (Sheldrick, 2014)'
_computing_structure_solution 'SHELXS-97 (Sheldrick 2008)'
_diffrn_ambient_temperature 100(2)
_diffrn_measured_fraction_theta_full 0.999
_diffrn_measured_fraction_theta_max 0.999
_diffrn_measurement_device_type 'Bruker D8 VENTURE Kappa Duo PHOTON II CPAD'
_diffrn_measurement_method '\ F and \w scans'
_diffrn_radiation_type MoK\a
_diffrn_radiation_wavelength 0.71073
_diffrn_reflns_av_R_equivalents 0.0547
_diffrn_reflns_av_unetI/netI 0.0161
_diffrn_reflns_Laue_measured_fraction_full 0.999
_diffrn_reflns_Laue_measured_fraction_max 0.999
_diffrn_reflns_limit_h_max 13
_diffrn_reflns_limit_h_min -13
_diffrn_reflns_limit_k_max 21
_diffrn_reflns_limit_k_min -21
_diffrn_reflns_limit_l_max 14
_diffrn_reflns_limit_l_min -14
_diffrn_reflns_number 95965
_diffrn_reflns_point_group_measured_fraction_full 0.999
_diffrn_reflns_point_group_measured_fraction_max 0.999
_diffrn_reflns_theta_full 25.242
_diffrn_reflns_theta_max 26.999
_diffrn_reflns_theta_min 2.226
_exptl_absorpt_coefficient_mu 0.191
_exptl_absorpt_correction_T_max 0.7456
_exptl_absorpt_correction_T_min 0.7106
_exptl_absorpt_correction_type multi-scan
_exptl_absorpt_process_details 'SADABS; Bruker, 2016'
_exptl_crystal_colour Colorless
_exptl_crystal_density_diffrn 1.396
_exptl_crystal_description Plate
_exptl_crystal_F_000 880
_exptl_crystal_size_max 0.16
_exptl_crystal_size_mid 0.12
_exptl_crystal_size_min 0.1
_refine_diff_density_max 0.634
_refine_diff_density_min -0.574
_refine_diff_density_rms 0.178
_refine_ls_extinction_coef 0.042(3)
_refine_ls_extinction_expression Fc^*^=kFc[1+0.001xFc^2^\l^3^/sin(2\q)]^-1/4^
_refine_ls_extinction_method 'SHELXL-2014/7 (Sheldrick 2014'
_refine_ls_goodness_of_fit_ref 1.181
_refine_ls_hydrogen_treatment constr
_refine_ls_matrix_type full
_refine_ls_number_parameters 273
_refine_ls_number_reflns 4321
_refine_ls_number_restraints 0
_refine_ls_restrained_S_all 1.181
_refine_ls_R_factor_all 0.0498
_refine_ls_R_factor_gt 0.0458
_refine_ls_shift/su_max 0.001
_refine_ls_shift/su_mean 0.000
_refine_ls_structure_factor_coef Fsqd
_refine_ls_weighting_details 'w=1/[\s^2^(Fo^2^)+(0.0640P)^2^+1.3817P] where P=(Fo^2^+2Fc^2^)/3'
_refine_ls_weighting_scheme calc
_refine_ls_wR_factor_gt 0.1220
_refine_ls_wR_factor_ref 0.1296
_reflns_Friedel_coverage 0.000
_reflns_number_gt 4113
_reflns_number_total 4321
_reflns_threshold_expression 'I > 2\s(I)'
_cod_data_source_file d3cc05599j2.cif
_cod_data_source_block 3ab
_cod_depositor_comments 'Adding full bibliography for 7132570--7132573.cif.'
_cod_original_sg_symbol_H-M 'P 21/n'
_cod_database_code 7132573
_publcif_datablock.id {d6f9bfe2-1d51-4892-810d-4cac7d44b68a}

_shelx_shelxl_version_number 2014/7
_shelx_space_group_comment
;
The symmetry employed for this shelxl refinement is uniquely defined
by the following loop, which should always be used as a source of
symmetry information in preference to the above space-group names.
They are only intended as comments.
;
_publcif_funding_html
;
;

loop_
_space_group_symop_operation_xyz
'x, y, z'
'-x+1/2, y+1/2, -z+1/2'
'-x, -y, -z'
'x-1/2, -y-1/2, z-1/2'

loop_
_atom_site_label
_atom_site_type_symbol
_atom_site_fract_x
_atom_site_fract_y
_atom_site_fract_z
_atom_site_U_iso_or_equiv
_atom_site_adp_type
_atom_site_occupancy
_atom_site_site_symmetry_order
_atom_site_calc_flag
_atom_site_refinement_flags_posn
_atom_site_refinement_flags_adp
_atom_site_refinement_flags_occupancy
_atom_site_disorder_assembly
_atom_site_disorder_group
C1 C 0.68960(15) 0.16634(11) 0.61013(15) 0.0185(3) Uani 1 1 d . . . . .
C2 C 0.72986(17) 0.09145(11) 0.57196(17) 0.0222(4) Uani 1 1 d . . . . .
H2 H 0.8036 0.0682 0.6060 0.027 Uiso 1 1 calc R U . . .
C3 C 0.65827(17) 0.05209(11) 0.48225(17) 0.0238(4) Uani 1 1 d . . . . .
H3 H 0.6831 0.0010 0.4532 0.029 Uiso 1 1 calc R U . . .
C4 C 0.54919(17) 0.08742(11) 0.43417(17) 0.0236(4) Uani 1 1 d . . . . .
H4 H 0.5010 0.0596 0.3728 0.028 Uiso 1 1 calc R U . . .
C5 C 0.51016(16) 0.16164(11) 0.47401(16) 0.0205(4) Uani 1 1 d . . . . .
H5 H 0.4358 0.1846 0.4410 0.025 Uiso 1 1 calc R U . . .
C6 C 0.58183(15) 0.20210(11) 0.56345(15) 0.0181(3) Uani 1 1 d . . . . .
C7 C 0.55995(15) 0.28059(10) 0.61887(15) 0.0168(3) Uani 1 1 d . . . . .
C8 C 0.66523(15) 0.37957(10) 0.76037(14) 0.0162(3) Uani 1 1 d . . . . .
C9 C 0.53564(14) 0.41566(10) 0.76866(14) 0.0159(3) Uani 1 1 d . . . . .
H9 H 0.5464 0.4732 0.7943 0.019 Uiso 1 1 calc R U . . .
C10 C 0.46511(15) 0.41605(10) 0.64201(15) 0.0166(3) Uani 1 1 d . . . . .
H10 H 0.5087 0.4547 0.5898 0.020 Uiso 1 1 calc R U . . .
C11 C 0.47398(15) 0.33416(10) 0.58378(15) 0.0182(3) Uani 1 1 d . . . . .
H11 H 0.4160 0.3201 0.5195 0.022 Uiso 1 1 calc R U . . .
C12 C 0.74391(15) 0.42879(11) 0.67674(16) 0.0208(4) Uani 1 1 d . . . . .
H12A H 0.7368 0.4863 0.6961 0.031 Uiso 1 1 calc R U . . .
H12B H 0.7156 0.4196 0.5916 0.031 Uiso 1 1 calc R U . . .
H12C H 0.8298 0.4120 0.6890 0.031 Uiso 1 1 calc R U . . .
C13 C 0.46680(15) 0.37338(11) 0.86755(15) 0.0192(3) Uani 1 1 d . . . . .
H13A H 0.4510 0.3165 0.8441 0.023 Uiso 1 1 calc R U . . .
H13B H 0.3869 0.4002 0.8764 0.023 Uiso 1 1 calc R U . . .
C14 C 0.54304(16) 0.37658(12) 0.98869(15) 0.0221(4) Uani 1 1 d . . . . .
H14A H 0.5525 0.4333 1.0159 0.027 Uiso 1 1 calc R U . . .
H14B H 0.5006 0.3465 1.0517 0.027 Uiso 1 1 calc R U . . .
C15 C 0.66788(16) 0.33980(11) 0.97323(15) 0.0210(4) Uani 1 1 d . . . . .
H15A H 0.7186 0.3453 1.0504 0.025 Uiso 1 1 calc R U . . .
H15B H 0.6583 0.2815 0.9553 0.025 Uiso 1 1 calc R U . . .
C16 C 0.33308(15) 0.44571(11) 0.64522(15) 0.0177(3) Uani 1 1 d . . . . .
C17 C 0.23605(16) 0.39339(11) 0.63022(16) 0.0217(4) Uani 1 1 d . . . . .
H17 H 0.2520 0.3375 0.6208 0.026 Uiso 1 1 calc R U . . .
C18 C 0.11286(16) 0.42020(12) 0.62838(18) 0.0258(4) Uani 1 1 d . . . . .
H18 H 0.0477 0.3825 0.6170 0.031 Uiso 1 1 calc R U . . .
C19 C 0.08795(16) 0.49991(13) 0.64296(17) 0.0259(4) Uani 1 1 d . . . . .
H19 H 0.0052 0.5175 0.6418 0.031 Uiso 1 1 calc R U . . .
C20 C 0.18438(16) 0.55713(11) 0.65989(16) 0.0215(4) Uani 1 1 d . . . . .
C21 C 0.30861(15) 0.53006(11) 0.66111(14) 0.0182(3) Uani 1 1 d . . . . .
C22 C 0.40295(16) 0.58928(11) 0.67546(15) 0.0193(3) Uani 1 1 d . . . . .
H22 H 0.4863 0.5728 0.6765 0.023 Uiso 1 1 calc R U . . .
C23 C 0.37559(17) 0.66976(11) 0.68784(16) 0.0226(4) Uani 1 1 d . . . . .
H23 H 0.4399 0.7081 0.6984 0.027 Uiso 1 1 calc R U . . .
C24 C 0.25254(18) 0.69557(12) 0.68492(18) 0.0268(4) Uani 1 1 d . . . . .
H24 H 0.2343 0.7514 0.6918 0.032 Uiso 1 1 calc R U . . .
C25 C 0.15931(17) 0.64065(12) 0.67228(18) 0.0267(4) Uani 1 1 d . . . . .
H25 H 0.0767 0.6586 0.6718 0.032 Uiso 1 1 calc R U . . .
N1 N 0.64843(12) 0.29471(9) 0.71709(13) 0.0172(3) Uani 1 1 d . . . . .
O1 O 0.78121(13) 0.18995(9) 0.83432(12) 0.0316(3) Uani 1 1 d . . . . .
O2 O 0.87285(12) 0.26499(9) 0.67195(14) 0.0301(3) Uani 1 1 d . . . . .
O3 O 0.73016(10) 0.37820(7) 0.87572(10) 0.0185(3) Uani 1 1 d . . . . .
S1 S 0.76489(4) 0.22938(3) 0.71808(4) 0.02064(15) Uani 1 1 d . . . . .

loop_
_atom_site_aniso_label
_atom_site_aniso_U_11
_atom_site_aniso_U_22
_atom_site_aniso_U_33
_atom_site_aniso_U_23
_atom_site_aniso_U_13
_atom_site_aniso_U_12
C1 0.0162(8) 0.0218(8) 0.0172(7) 0.0008(6) -0.0013(6) -0.0008(6)
C2 0.0208(8) 0.0216(8) 0.0241(8) 0.0037(7) 0.0003(7) 0.0027(7)
C3 0.0258(9) 0.0198(8) 0.0261(9) -0.0007(7) 0.0042(7) -0.0016(7)
C4 0.0253(9) 0.0237(9) 0.0217(8) -0.0014(7) 0.0003(7) -0.0062(7)
C5 0.0176(8) 0.0242(9) 0.0194(8) 0.0021(7) -0.0020(6) -0.0026(6)
C6 0.0170(8) 0.0208(8) 0.0165(7) 0.0021(6) -0.0004(6) -0.0005(6)
C7 0.0143(7) 0.0224(8) 0.0135(7) 0.0008(6) -0.0018(6) -0.0012(6)
C8 0.0148(7) 0.0190(8) 0.0144(7) 0.0005(6) -0.0024(6) 0.0002(6)
C9 0.0147(7) 0.0183(8) 0.0145(7) 0.0006(6) -0.0014(6) 0.0013(6)
C10 0.0141(7) 0.0212(8) 0.0143(7) 0.0027(6) -0.0019(6) 0.0025(6)
C11 0.0155(7) 0.0233(8) 0.0154(7) 0.0000(6) -0.0026(6) 0.0000(6)
C12 0.0166(8) 0.0259(9) 0.0200(8) 0.0028(7) 0.0020(6) 0.0002(6)
C13 0.0144(7) 0.0266(9) 0.0166(8) 0.0030(6) 0.0004(6) 0.0010(6)
C14 0.0197(8) 0.0318(9) 0.0147(8) 0.0025(7) 0.0010(6) 0.0024(7)
C15 0.0195(8) 0.0275(9) 0.0156(8) 0.0035(7) -0.0028(6) 0.0011(7)
C16 0.0150(8) 0.0233(8) 0.0147(7) 0.0036(6) -0.0014(6) 0.0022(6)
C17 0.0186(8) 0.0235(9) 0.0224(8) 0.0024(7) -0.0025(6) 0.0012(7)
C18 0.0162(8) 0.0313(10) 0.0294(9) 0.0030(8) -0.0018(7) -0.0040(7)
C19 0.0146(8) 0.0355(10) 0.0273(9) 0.0042(8) -0.0007(7) 0.0039(7)
C20 0.0180(8) 0.0281(9) 0.0181(8) 0.0037(7) -0.0004(6) 0.0050(7)
C21 0.0170(8) 0.0234(8) 0.0139(7) 0.0039(6) -0.0007(6) 0.0028(6)
C22 0.0177(8) 0.0231(8) 0.0168(8) 0.0032(6) -0.0003(6) 0.0020(6)
C23 0.0240(9) 0.0217(9) 0.0218(8) 0.0020(7) -0.0023(7) 0.0003(7)
C24 0.0284(10) 0.0234(9) 0.0282(9) 0.0007(7) -0.0030(7) 0.0076(7)
C25 0.0208(9) 0.0307(10) 0.0283(9) 0.0025(8) -0.0012(7) 0.0093(7)
N1 0.0126(6) 0.0206(7) 0.0178(7) -0.0009(5) -0.0042(5) 0.0029(5)
O1 0.0358(8) 0.0336(8) 0.0237(7) -0.0007(6) -0.0125(6) 0.0143(6)
O2 0.0147(6) 0.0319(8) 0.0434(8) -0.0103(6) -0.0007(6) 0.0005(5)
O3 0.0149(6) 0.0258(6) 0.0144(6) 0.0007(5) -0.0036(4) -0.0011(5)
S1 0.0155(2) 0.0239(2) 0.0216(2) -0.00285(16) -0.00637(16) 0.00483(15)

loop_
_atom_type_symbol
_atom_type_description
_atom_type_scat_dispersion_real
_atom_type_scat_dispersion_imag
_atom_type_scat_source
C C 0.0033 0.0016 'International Tables Vol C Tables 4.2.6.8 and 6.1.1.4'
H H 0.0000 0.0000 'International Tables Vol C Tables 4.2.6.8 and 6.1.1.4'
O O 0.0106 0.0060 'International Tables Vol C Tables 4.2.6.8 and 6.1.1.4'
Cl Cl 0.1484 0.1585 'International Tables Vol C Tables 4.2.6.8 and 6.1.1.4'
S S 0.1246 0.1234 'International Tables Vol C Tables 4.2.6.8 and 6.1.1.4'
N N 0.0061 0.0033 'International Tables Vol C Tables 4.2.6.8 and 6.1.1.4'

loop_
_geom_angle_atom_site_label_1
_geom_angle_atom_site_label_2
_geom_angle_atom_site_label_3
_geom_angle
_geom_angle_site_symmetry_1
_geom_angle_site_symmetry_3
_geom_angle_publ_flag
C6 C1 C2 123.09(16) . . ?
C6 C1 S1 110.50(13) . . ?
C2 C1 S1 126.40(13) . . ?
C3 C2 C1 117.38(16) . . ?
C3 C2 H2 121.3 . . ?
C1 C2 H2 121.3 . . ?
C2 C3 C4 120.22(17) . . ?
C2 C3 H3 119.9 . . ?
C4 C3 H3 119.9 . . ?
C5 C4 C3 121.56(17) . . ?
C5 C4 H4 119.2 . . ?
C3 C4 H4 119.2 . . ?
C4 C5 C6 118.77(16) . . ?
C4 C5 H5 120.6 . . ?
C6 C5 H5 120.6 . . ?
C1 C6 C5 118.99(16) . . ?
C1 C6 C7 112.43(15) . . ?
C5 C6 C7 128.58(16) . . ?
C11 C7 N1 123.01(15) . . ?
C11 C7 C6 127.00(15) . . ?
N1 C7 C6 109.96(14) . . ?
O3 C8 N1 108.42(13) . . ?
O3 C8 C12 106.05(13) . . ?
N1 C8 C12 111.96(14) . . ?
O3 C8 C9 111.49(13) . . ?
N1 C8 C9 106.71(13) . . ?
C12 C8 C9 112.22(13) . . ?
C13 C9 C8 110.83(13) . . ?
C13 C9 C10 113.63(13) . . ?
C8 C9 C10 110.96(13) . . ?
C13 C9 H9 107.0 . . ?
C8 C9 H9 107.0 . . ?
C10 C9 H9 107.0 . . ?
C11 C10 C16 112.61(14) . . ?
C11 C10 C9 109.67(13) . . ?
C16 C10 C9 113.66(13) . . ?
C11 C10 H10 106.8 . . ?
C16 C10 H10 106.8 . . ?
C9 C10 H10 106.8 . . ?
C7 C11 C10 122.62(15) . . ?
C7 C11 H11 118.7 . . ?
C10 C11 H11 118.7 . . ?
C8 C12 H12A 109.5 . . ?
C8 C12 H12B 109.5 . . ?
H12A C12 H12B 109.5 . . ?
C8 C12 H12C 109.5 . . ?
H12A C12 H12C 109.5 . . ?
H12B C12 H12C 109.5 . . ?
C9 C13 C14 109.73(14) . . ?
C9 C13 H13A 109.7 . . ?
C14 C13 H13A 109.7 . . ?
C9 C13 H13B 109.7 . . ?
C14 C13 H13B 109.7 . . ?
H13A C13 H13B 108.2 . . ?
C15 C14 C13 109.70(14) . . ?
C15 C14 H14A 109.7 . . ?
C13 C14 H14A 109.7 . . ?
C15 C14 H14B 109.7 . . ?
C13 C14 H14B 109.7 . . ?
H14A C14 H14B 108.2 . . ?
O3 C15 C14 111.80(14) . . ?
O3 C15 H15A 109.3 . . ?
C14 C15 H15A 109.3 . . ?
O3 C15 H15B 109.3 . . ?
C14 C15 H15B 109.3 . . ?
H15A C15 H15B 107.9 . . ?
C17 C16 C21 118.80(15) . . ?
C17 C16 C10 121.22(16) . . ?
C21 C16 C10 119.96(15) . . ?
C16 C17 C18 122.03(17) . . ?
C16 C17 H17 119.0 . . ?
C18 C17 H17 119.0 . . ?
C19 C18 C17 119.97(17) . . ?
C19 C18 H18 120.0 . . ?
C17 C18 H18 120.0 . . ?
C18 C19 C20 120.76(16) . . ?
C18 C19 H19 119.6 . . ?
C20 C19 H19 119.6 . . ?
C25 C20 C19 121.16(16) . . ?
C25 C20 C21 119.60(17) . . ?
C19 C20 C21 119.22(17) . . ?
C22 C21 C20 117.73(16) . . ?
C22 C21 C16 123.04(15) . . ?
C20 C21 C16 119.21(16) . . ?
C23 C22 C21 121.24(16) . . ?
C23 C22 H22 119.4 . . ?
C21 C22 H22 119.4 . . ?
C22 C23 C24 120.31(17) . . ?
C22 C23 H23 119.8 . . ?
C24 C23 H23 119.8 . . ?
C25 C24 C23 120.29(18) . . ?
C25 C24 H24 119.9 . . ?
C23 C24 H24 119.9 . . ?
C24 C25 C20 120.82(17) . . ?
C24 C25 H25 119.6 . . ?
C20 C25 H25 119.6 . . ?
C7 N1 C8 117.48(13) . . ?
C7 N1 S1 112.40(11) . . ?
C8 N1 S1 121.96(11) . . ?
C8 O3 C15 115.88(12) . . ?
O1 S1 O2 116.01(9) . . ?
O1 S1 N1 110.83(8) . . ?
O2 S1 N1 111.84(8) . . ?
O1 S1 C1 111.11(9) . . ?
O2 S1 C1 111.65(8) . . ?
N1 S1 C1 93.15(8) . . ?

loop_
_geom_bond_atom_site_label_1
_geom_bond_atom_site_label_2
_geom_bond_distance
_geom_bond_site_symmetry_2
_geom_bond_publ_flag
C1 C6 1.390(2) . ?
C1 C2 1.390(3) . ?
C1 S1 1.7499(17) . ?
C2 C3 1.385(3) . ?
C2 H2 0.9500 . ?
C3 C4 1.403(3) . ?
C3 H3 0.9500 . ?
C4 C5 1.382(3) . ?
C4 H4 0.9500 . ?
C5 C6 1.393(2) . ?
C5 H5 0.9500 . ?
C6 C7 1.462(2) . ?
C7 C11 1.333(2) . ?
C7 N1 1.426(2) . ?
C8 O3 1.4163(19) . ?
C8 N1 1.493(2) . ?
C8 C12 1.530(2) . ?
C8 C9 1.545(2) . ?
C9 C13 1.528(2) . ?
C9 C10 1.551(2) . ?
C9 H9 1.0000 . ?
C10 C11 1.506(2) . ?
C10 C16 1.527(2) . ?
C10 H10 1.0000 . ?
C11 H11 0.9500 . ?
C12 H12A 0.9800 . ?
C12 H12B 0.9800 . ?
C12 H12C 0.9800 . ?
C13 C14 1.530(2) . ?
C13 H13A 0.9900 . ?
C13 H13B 0.9900 . ?
C14 C15 1.513(2) . ?
C14 H14A 0.9900 . ?
C14 H14B 0.9900 . ?
C15 O3 1.450(2) . ?
C15 H15A 0.9900 . ?
C15 H15B 0.9900 . ?
C16 C17 1.372(2) . ?
C16 C21 1.436(2) . ?
C17 C18 1.417(2) . ?
C17 H17 0.9500 . ?
C18 C19 1.360(3) . ?
C18 H18 0.9500 . ?
C19 C20 1.422(3) . ?
C19 H19 0.9500 . ?
C20 C25 1.419(3) . ?
C20 C21 1.429(2) . ?
C21 C22 1.425(2) . ?
C22 C23 1.376(3) . ?
C22 H22 0.9500 . ?
C23 C24 1.410(3) . ?
C23 H23 0.9500 . ?
C24 C25 1.367(3) . ?
C24 H24 0.9500 . ?
C25 H25 0.9500 . ?
N1 S1 1.6706(14) . ?
O1 S1 1.4367(14) . ?
O2 S1 1.4377(15) . ?

loop_
_publcif_info_exptl_table_extra_item
sin_theta_over_lambda_max

loop_
_publcif_info_exptl_table_header_item
?
